data_4073721
loop_
_publ_author_name
'Blackmore, Ian J.'
'Semiao, Christopher J.'
'Buschhaus, Miriam S. A.'
'Patrick, Brian O.'
'Legzdins, Peter'

_publ_section_title
;
 Investigations Directed at Catalytic Carbon&#x2212;Carbon and
 Carbon&#x2212;Oxygen Bond Formation via C&#x2212;H Bond Activation
;
_journal_issue 20
_journal_name_full Organometallics
_journal_page_first 4881
_journal_paper_doi 10.1021/om700583q
_journal_volume 26
_journal_year 2007
_chemical_formula_moiety 'C16 H33 N4 O P W'
_chemical_formula_sum 'C16 H33 N4 O P W'
_chemical_formula_weight 512.28
_chemical_name_common cis-Cp*W(NO)[eta2-(CH2NMe)P(NMe2)2](H)
_chemical_name_systematic
;
 ?
;
_space_group_IT_number 14
_symmetry_cell_setting monoclinic
_symmetry_space_group_name_Hall '-P 2ybc'
_symmetry_space_group_name_H-M 'P 1 21/c 1'
_atom_sites_solution_hydrogens geom
_atom_sites_solution_primary direct
_atom_sites_solution_secondary difmap
_audit_creation_method SHELXL-97
_cell_angle_alpha 90.00
_cell_angle_beta 109.499(6)
_cell_angle_gamma 90.00
_cell_formula_units_Z 4
_cell_length_a 15.711(2)
_cell_length_b 7.7716(8)
_cell_length_c 17.039(2)
_cell_measurement_temperature 173(2)
_cell_measurement_theta_max 55.6
_cell_measurement_theta_min 2.5
_cell_volume 1961.1(4)
_computing_structure_refinement 'SHELXL-97 (Sheldrick, 1997)'
_diffrn_ambient_temperature 173(2)
_diffrn_measured_fraction_theta_full 0.985
_diffrn_measured_fraction_theta_max 0.985
_diffrn_radiation_monochromator graphite
_diffrn_radiation_source 'fine-focus sealed tube'
_diffrn_radiation_type MoK\a
_diffrn_radiation_wavelength 0.71073
_diffrn_reflns_av_R_equivalents 0.0621
_diffrn_reflns_av_sigmaI/netI 0.0434
_diffrn_reflns_limit_h_max 20
_diffrn_reflns_limit_h_min -20
_diffrn_reflns_limit_k_max 10
_diffrn_reflns_limit_k_min -6
_diffrn_reflns_limit_l_max 22
_diffrn_reflns_limit_l_min -22
_diffrn_reflns_number 26735
_diffrn_reflns_theta_full 27.82
_diffrn_reflns_theta_max 27.82
_diffrn_reflns_theta_min 2.45
_exptl_absorpt_coefficient_mu 5.981
_exptl_absorpt_correction_T_max 0.4077
_exptl_absorpt_correction_T_min 0.1270
_exptl_absorpt_correction_type multi-scan
_exptl_crystal_colour yellow
_exptl_crystal_density_diffrn 1.735
_exptl_crystal_density_method 'not measured'
_exptl_crystal_description prism
_exptl_crystal_F_000 1016
_exptl_crystal_size_max 0.9
_exptl_crystal_size_mid 0.55
_exptl_crystal_size_min 0.15
_refine_diff_density_max 1.079
_refine_diff_density_min -2.373
_refine_diff_density_rms 0.172
_refine_ls_extinction_method none
_refine_ls_goodness_of_fit_ref 1.068
_refine_ls_hydrogen_treatment mixed
_refine_ls_matrix_type full
_refine_ls_number_parameters 222
_refine_ls_number_reflns 4580
_refine_ls_number_restraints 0
_refine_ls_restrained_S_all 1.068
_refine_ls_R_factor_all 0.0378
_refine_ls_R_factor_gt 0.0295
_refine_ls_shift/su_max 0.002
_refine_ls_shift/su_mean 0.000
_refine_ls_structure_factor_coef Fsqd
_refine_ls_weighting_details 'calc w=1/[\s^2^(Fo^2^)+(0.0306P)^2^+4.5800P] where P=(Fo^2^+2Fc^2^)/3'
_refine_ls_weighting_scheme calc
_refine_ls_wR_factor_gt 0.0730
_refine_ls_wR_factor_ref 0.0791
_reflns_number_gt 3937
_reflns_number_total 4580
_reflns_threshold_expression >2sigma(I)
_cod_data_source_file om700583q-file001.cif
_cod_data_source_block pl336
_cod_depositor_comments
;
The following automatic conversions were performed:

'_symmetry_cell_setting' value 'Monoclinic' changed to 'monoclinic'
according to /home/saulius/struct/CIF-dictionaries/cif_core.dic
dictionary named 'cif_core.dic' version 2.4.1 from
2010-06-29.

'_exptl_absorpt_correction_type' value 'Multi-scan'
changed to 'multi-scan' according to
/home/saulius/struct/CIF-dictionaries/cif_core.dic dictionary named
'cif_core.dic' version 2.4.1 from 2010-06-29.

Automatic conversion script
Id: cif_fix_values 1715 2011-07-08 13:25:40Z adriana 
;
_cod_original_sg_symbol_H-M P21/c
_cod_database_code 4073721

loop_
_symmetry_equiv_pos_as_xyz
'x, y, z'
'-x, y+1/2, -z+1/2'
'-x, -y, -z'
'x, -y-1/2, z-1/2'

loop_
_atom_site_label
_atom_site_type_symbol
_atom_site_fract_x
_atom_site_fract_y
_atom_site_fract_z
_atom_site_U_iso_or_equiv
_atom_site_adp_type
_atom_site_occupancy
_atom_site_symmetry_multiplicity
_atom_site_calc_flag
_atom_site_refinement_flags
C1 C 0.1953(3) 0.3420(5) 0.2445(3) 0.0232(9) Uani 1 1 d .
H1A H 0.1623 0.4285 0.2660 0.028 Uiso 1 1 calc R
H1B H 0.2446 0.4002 0.2307 0.028 Uiso 1 1 calc R
C2 C 0.0880(4) 0.3443(6) 0.0949(3) 0.0305(10) Uani 1 1 d .
H2A H 0.0405 0.4171 0.1026 0.046 Uiso 1 1 calc R
H2B H 0.0610 0.2603 0.0507 0.046 Uiso 1 1 calc R
H2C H 0.1311 0.4162 0.0793 0.046 Uiso 1 1 calc R
C3 C 0.2285(3) 0.0542(7) 0.0765(3) 0.0342(11) Uani 1 1 d .
H3A H 0.2842 -0.0125 0.0874 0.051 Uiso 1 1 calc R
H3B H 0.2431 0.1688 0.1013 0.051 Uiso 1 1 calc R
H3C H 0.1984 0.0653 0.0162 0.051 Uiso 1 1 calc R
C4 C 0.1521(4) -0.2111(6) 0.0869(3) 0.0373(12) Uani 1 1 d .
H4A H 0.1213 -0.2167 0.0265 0.056 Uiso 1 1 calc R
H4B H 0.1137 -0.2634 0.1154 0.056 Uiso 1 1 calc R
H4C H 0.2094 -0.2736 0.1015 0.056 Uiso 1 1 calc R
C5 C -0.0258(3) -0.0393(8) 0.1182(3) 0.0391(13) Uani 1 1 d .
H5A H -0.0366 -0.1496 0.0886 0.059 Uiso 1 1 calc R
H5B H -0.0181 0.0512 0.0811 0.059 Uiso 1 1 calc R
H5C H -0.0774 -0.0113 0.1360 0.059 Uiso 1 1 calc R
C6 C 0.0507(4) -0.1808(7) 0.2501(3) 0.0327(11) Uani 1 1 d .
H6A H 0.0000 -0.1559 0.2696 0.049 Uiso 1 1 calc R
H6B H 0.1071 -0.1799 0.2976 0.049 Uiso 1 1 calc R
H6C H 0.0422 -0.2944 0.2236 0.049 Uiso 1 1 calc R
C7 C 0.3961(3) 0.0700(7) 0.3329(3) 0.0379(12) Uani 1 1 d .
C8 C 0.3538(3) -0.0863(7) 0.3323(3) 0.0329(10) Uani 1 1 d .
C9 C 0.3351(3) -0.1073(7) 0.4055(3) 0.0344(11) Uani 1 1 d .
C10 C 0.3651(4) 0.0369(8) 0.4545(3) 0.0437(14) Uani 1 1 d .
C11 C 0.4048(4) 0.1516(7) 0.4093(5) 0.059(2) Uani 1 1 d .
C12 C 0.4342(5) 0.1358(12) 0.2681(6) 0.090(3) Uani 1 1 d .
H12A H 0.4982 0.1047 0.2840 0.135 Uiso 1 1 calc R
H12B H 0.4280 0.2613 0.2641 0.135 Uiso 1 1 calc R
H12C H 0.4010 0.0842 0.2140 0.135 Uiso 1 1 calc R
C13 C 0.3405(5) -0.2225(9) 0.2668(4) 0.0589(18) Uani 1 1 d .
H13A H 0.3870 -0.3112 0.2869 0.088 Uiso 1 1 calc R
H13B H 0.3450 -0.1705 0.2159 0.088 Uiso 1 1 calc R
H13C H 0.2807 -0.2748 0.2548 0.088 Uiso 1 1 calc R
C14 C 0.2902(4) -0.2648(9) 0.4279(5) 0.0617(19) Uani 1 1 d .
H14A H 0.3313 -0.3176 0.4787 0.092 Uiso 1 1 calc R
H14B H 0.2760 -0.3482 0.3822 0.092 Uiso 1 1 calc R
H14C H 0.2344 -0.2300 0.4373 0.092 Uiso 1 1 calc R
C15 C 0.3642(6) 0.0688(14) 0.5404(4) 0.108(4) Uani 1 1 d .
H15A H 0.3026 0.0547 0.5415 0.162 Uiso 1 1 calc R
H15B H 0.3850 0.1862 0.5574 0.162 Uiso 1 1 calc R
H15C H 0.4043 -0.0136 0.5789 0.162 Uiso 1 1 calc R
C16 C 0.4542(5) 0.3153(10) 0.4413(8) 0.126(5) Uani 1 1 d .
H16A H 0.5183 0.2902 0.4698 0.190 Uiso 1 1 calc R
H16B H 0.4288 0.3693 0.4806 0.190 Uiso 1 1 calc R
H16C H 0.4479 0.3937 0.3947 0.190 Uiso 1 1 calc R
N1 N 0.1641(3) 0.0919(5) 0.3809(2) 0.0283(8) Uani 1 1 d .
N2 N 0.1347(2) 0.2545(4) 0.1721(2) 0.0217(7) Uani 1 1 d .
N3 N 0.1694(3) -0.0324(5) 0.1124(2) 0.0268(8) Uani 1 1 d .
N4 N 0.0549(3) -0.0512(5) 0.1904(2) 0.0258(8) Uani 1 1 d .
O1 O 0.1165(3) 0.0455(5) 0.4200(2) 0.0432(9) Uani 1 1 d .
P1 P 0.14806(7) 0.05083(13) 0.19486(6) 0.0182(2) Uani 1 1 d .
W1 W 0.250025(11) 0.13174(2) 0.337873(10) 0.02078(7) Uani 1 1 d .
H01 H 0.263(4) 0.319(8) 0.374(4) 0.055(18) Uiso 1 1 d .

loop_
_atom_site_aniso_label
_atom_site_aniso_U_11
_atom_site_aniso_U_22
_atom_site_aniso_U_33
_atom_site_aniso_U_23
_atom_site_aniso_U_13
_atom_site_aniso_U_12
C1 0.026(2) 0.0142(18) 0.028(2) -0.0034(16) 0.0067(18) 0.0005(17)
C2 0.041(3) 0.024(2) 0.026(2) 0.0048(17) 0.011(2) 0.002(2)
C3 0.036(3) 0.040(3) 0.035(2) -0.002(2) 0.023(2) -0.002(2)
C4 0.054(3) 0.025(2) 0.038(3) -0.012(2) 0.022(2) -0.002(2)
C5 0.031(3) 0.055(3) 0.026(2) 0.003(2) 0.002(2) -0.022(2)
C6 0.039(3) 0.030(2) 0.033(2) 0.005(2) 0.017(2) -0.010(2)
C7 0.017(2) 0.040(3) 0.055(3) 0.013(2) 0.009(2) 0.002(2)
C8 0.021(2) 0.030(2) 0.046(3) -0.003(2) 0.009(2) 0.010(2)
C9 0.026(2) 0.031(3) 0.045(3) 0.009(2) 0.011(2) 0.012(2)
C10 0.030(3) 0.060(4) 0.030(2) -0.003(2) -0.005(2) 0.026(3)
C11 0.014(2) 0.028(3) 0.103(5) -0.016(3) -0.021(3) 0.004(2)
C12 0.032(4) 0.135(9) 0.111(7) 0.073(6) 0.033(4) 0.015(4)
C13 0.059(4) 0.057(4) 0.055(4) -0.018(3) 0.011(3) 0.024(3)
C14 0.047(4) 0.052(4) 0.090(5) 0.035(4) 0.028(4) 0.014(3)
C15 0.110(7) 0.166(9) 0.029(3) -0.015(4) -0.004(4) 0.096(7)
C16 0.041(4) 0.047(4) 0.222(12) -0.036(6) -0.049(6) -0.003(4)
N1 0.023(2) 0.037(2) 0.0210(17) -0.0008(16) 0.0029(15) 0.0092(17)
N2 0.0270(19) 0.0168(17) 0.0212(16) 0.0003(13) 0.0078(15) -0.0011(15)
N3 0.038(2) 0.0200(18) 0.0289(19) -0.0071(15) 0.0200(17) -0.0061(17)
N4 0.026(2) 0.027(2) 0.0240(17) 0.0026(15) 0.0081(15) -0.0092(16)
O1 0.044(2) 0.058(3) 0.0366(19) 0.0005(17) 0.0265(18) 0.0031(19)
P1 0.0213(5) 0.0148(5) 0.0206(5) -0.0020(4) 0.0100(4) -0.0020(4)
W1 0.01601(10) 0.01975(11) 0.02390(10) -0.00360(6) 0.00311(7) 0.00310(6)

loop_
_atom_type_symbol
_atom_type_description
_atom_type_scat_dispersion_real
_atom_type_scat_dispersion_imag
_atom_type_scat_source
C C 0.0033 0.0016 'International Tables Vol C Tables 4.2.6.8 and 6.1.1.4'
H H 0.0000 0.0000 'International Tables Vol C Tables 4.2.6.8 and 6.1.1.4'
N N 0.0061 0.0033 'International Tables Vol C Tables 4.2.6.8 and 6.1.1.4'
O O 0.0106 0.0060 'International Tables Vol C Tables 4.2.6.8 and 6.1.1.4'
P P 0.1023 0.0942 'International Tables Vol C Tables 4.2.6.8 and 6.1.1.4'
W W -0.8490 6.8722 'International Tables Vol C Tables 4.2.6.8 and 6.1.1.4'

loop_
_geom_angle_atom_site_label_1
_geom_angle_atom_site_label_2
_geom_angle_atom_site_label_3
_geom_angle
N2 C1 W1 104.4(3)
C8 C7 C11 107.5(5)
C8 C7 C12 126.7(6)
C11 C7 C12 125.6(6)
C8 C7 W1 73.1(3)
C11 C7 W1 71.0(3)
C12 C7 W1 125.5(4)
C9 C8 C7 110.0(5)
C9 C8 C13 124.6(5)
C7 C8 C13 124.9(5)
C9 C8 W1 72.1(3)
C7 C8 W1 73.0(3)
C13 C8 W1 127.3(4)
C10 C9 C8 108.5(5)
C10 C9 C14 126.3(5)
C8 C9 C14 125.2(5)
C10 C9 W1 71.3(3)
C8 C9 W1 73.9(3)
C14 C9 W1 121.5(4)
C9 C10 C11 107.4(5)
C9 C10 C15 128.0(7)
C11 C10 C15 124.5(7)
C9 C10 W1 74.3(3)
C11 C10 W1 72.6(3)
C15 C10 W1 122.0(4)
C7 C11 C10 106.7(5)
C7 C11 C16 126.6(9)
C10 C11 C16 126.4(8)
C7 C11 W1 74.1(3)
C10 C11 W1 71.1(3)
C16 C11 W1 124.8(4)
O1 N1 W1 168.3(4)
C1 N2 C2 122.3(4)
C1 N2 P1 104.9(3)
C2 N2 P1 132.1(3)
C3 N3 C4 113.8(4)
C3 N3 P1 120.9(3)
C4 N3 P1 123.2(3)
C5 N4 C6 114.2(4)
C5 N4 P1 121.6(3)
C6 N4 P1 123.4(3)
N2 P1 N4 114.6(2)
N2 P1 N3 102.77(18)
N4 P1 N3 101.45(19)
N2 P1 W1 88.73(13)
N4 P1 W1 115.86(13)
N3 P1 W1 131.93(15)
N1 W1 C1 104.92(17)
N1 W1 C10 94.24(19)
C1 W1 C10 147.7(2)
N1 W1 C11 127.1(2)
C1 W1 C11 114.1(2)
C10 W1 C11 36.3(2)
N1 W1 C9 92.67(18)
C1 W1 C9 160.60(17)
C10 W1 C9 34.4(2)
C11 W1 C9 58.2(2)
N1 W1 C7 149.52(18)
C1 W1 C7 105.56(17)
C10 W1 C7 58.60(19)
C11 W1 C7 34.9(2)
C9 W1 C7 57.29(18)
N1 W1 C8 121.44(18)
C1 W1 C8 126.66(17)
C10 W1 C8 57.15(18)
C11 W1 C8 57.20(19)
C9 W1 C8 34.00(17)
C7 W1 C8 33.88(18)
N1 W1 P1 91.75(12)
C1 W1 P1 61.58(11)
C10 W1 P1 144.71(15)
C11 W1 P1 137.7(2)
C9 W1 P1 110.60(14)
C7 W1 P1 103.09(14)
C8 W1 P1 90.37(13)

loop_
_geom_bond_atom_site_label_1
_geom_bond_atom_site_label_2
_geom_bond_distance
C1 N2 1.452(5)
C1 W1 2.242(4)
C2 N2 1.452(5)
C3 N3 1.438(6)
C4 N3 1.453(6)
C5 N4 1.445(6)
C6 N4 1.449(6)
C7 C8 1.384(7)
C7 C11 1.413(9)
C7 C12 1.511(8)
C7 W1 2.374(5)
C8 C9 1.382(7)
C8 C13 1.501(7)
C8 W1 2.375(5)
C9 C10 1.382(8)
C9 C14 1.525(8)
C9 W1 2.353(5)
C10 C11 1.448(10)
C10 C15 1.490(8)
C10 W1 2.315(5)
C11 C16 1.495(8)
C11 W1 2.334(5)
N1 O1 1.210(5)
N1 W1 1.766(4)
N2 P1 1.626(4)
N3 P1 1.680(3)
N4 P1 1.644(4)
P1 W1 2.5087(11)

loop_
_geom_torsion_atom_site_label_1
_geom_torsion_atom_site_label_2
_geom_torsion_atom_site_label_3
_geom_torsion_atom_site_label_4
_geom_torsion
C11 C7 C8 C9 0.1(6)
C12 C7 C8 C9 174.8(5)
W1 C7 C8 C9 -63.0(3)
C11 C7 C8 C13 -172.9(5)
C12 C7 C8 C13 1.9(9)
W1 C7 C8 C13 124.0(5)
C11 C7 C8 W1 63.1(4)
C12 C7 C8 W1 -122.1(6)
C7 C8 C9 C10 0.3(6)
C13 C8 C9 C10 173.3(5)
W1 C8 C9 C10 -63.3(3)
C7 C8 C9 C14 -178.9(5)
C13 C8 C9 C14 -6.0(8)
W1 C8 C9 C14 117.5(5)
C7 C8 C9 W1 63.6(4)
C13 C8 C9 W1 -123.4(5)
C8 C9 C10 C11 -0.5(6)
C14 C9 C10 C11 178.7(5)
W1 C9 C10 C11 -65.5(3)
C8 C9 C10 C15 -176.4(5)
C14 C9 C10 C15 2.8(9)
W1 C9 C10 C15 118.6(6)
C8 C9 C10 W1 65.0(3)
C14 C9 C10 W1 -115.8(5)
C8 C7 C11 C10 -0.4(6)
C12 C7 C11 C10 -175.2(5)
W1 C7 C11 C10 64.1(3)
C8 C7 C11 C16 173.7(6)
C12 C7 C11 C16 -1.2(9)
W1 C7 C11 C16 -121.8(6)
C8 C7 C11 W1 -64.5(4)
C12 C7 C11 W1 120.6(5)
C9 C10 C11 C7 0.6(6)
C15 C10 C11 C7 176.6(5)
W1 C10 C11 C7 -66.1(4)
C9 C10 C11 C16 -173.5(6)
C15 C10 C11 C16 2.5(9)
W1 C10 C11 C16 119.8(6)
C9 C10 C11 W1 66.7(3)
C15 C10 C11 W1 -117.2(5)
W1 C1 N2 C2 -176.8(3)
W1 C1 N2 P1 -5.9(3)
C1 N2 P1 N4 123.1(3)
C2 N2 P1 N4 -67.2(5)
C1 N2 P1 N3 -127.8(3)
C2 N2 P1 N3 41.9(5)
C1 N2 P1 W1 5.1(3)
C2 N2 P1 W1 174.8(4)
C5 N4 P1 N2 50.7(4)
C6 N4 P1 N2 -140.1(4)
C5 N4 P1 N3 -59.2(4)
C6 N4 P1 N3 110.0(4)
C5 N4 P1 W1 152.0(4)
C6 N4 P1 W1 -38.9(4)
C3 N3 P1 N2 42.2(4)
C4 N3 P1 N2 -155.3(4)
C3 N3 P1 N4 161.0(4)
C4 N3 P1 N4 -36.5(4)
C3 N3 P1 W1 -57.8(4)
C4 N3 P1 W1 104.8(4)
O1 N1 W1 C1 -173.2(18)
O1 N1 W1 C10 -19.4(19)
O1 N1 W1 C11 -36.2(19)
O1 N1 W1 C9 15.1(19)
O1 N1 W1 C7 6(2)
O1 N1 W1 C8 34.3(19)
O1 N1 W1 P1 125.8(18)
N2 C1 W1 N1 -79.6(3)
N2 C1 W1 C10 156.0(3)
N2 C1 W1 C11 137.0(3)
N2 C1 W1 C9 74.8(6)
N2 C1 W1 C7 100.9(3)
N2 C1 W1 C8 71.0(3)
N2 C1 W1 P1 4.2(2)
C9 C10 W1 N1 88.5(3)
C11 C10 W1 N1 -157.1(4)
C15 C10 W1 N1 -36.8(7)
C9 C10 W1 C1 -144.5(3)
C11 C10 W1 C1 -30.1(5)
C15 C10 W1 C1 90.2(8)
C9 C10 W1 C11 -114.4(5)
C15 C10 W1 C11 120.3(8)
C11 C10 W1 C9 114.4(5)
C15 C10 W1 C9 -125.3(9)
C9 C10 W1 C7 -76.7(3)
C11 C10 W1 C7 37.7(3)
C15 C10 W1 C7 157.9(8)
C9 C10 W1 C8 -36.5(3)
C11 C10 W1 C8 77.9(4)
C15 C10 W1 C8 -161.8(8)
C9 C10 W1 P1 -10.5(5)
C11 C10 W1 P1 103.9(4)
C15 C10 W1 P1 -135.8(6)
C7 C11 W1 N1 143.5(3)
C10 C11 W1 N1 29.2(4)
C16 C11 W1 N1 -92.6(9)
C7 C11 W1 C1 -82.7(3)
C10 C11 W1 C1 162.9(3)
C16 C11 W1 C1 41.2(9)
C7 C11 W1 C10 114.4(5)
C16 C11 W1 C10 -121.8(10)
C7 C11 W1 C9 77.1(3)
C10 C11 W1 C9 -37.3(3)
C16 C11 W1 C9 -159.0(10)
C10 C11 W1 C7 -114.4(5)
C16 C11 W1 C7 123.9(11)
C7 C11 W1 C8 36.6(3)
C10 C11 W1 C8 -77.7(3)
C16 C11 W1 C8 160.5(10)
C7 C11 W1 P1 -9.2(5)
C10 C11 W1 P1 -123.5(4)
C16 C11 W1 P1 114.7(8)
C10 C9 W1 N1 -93.6(3)
C8 C9 W1 N1 149.9(3)
C14 C9 W1 N1 28.1(5)
C10 C9 W1 C1 111.1(6)
C8 C9 W1 C1 -5.4(7)
C14 C9 W1 C1 -127.2(6)
C8 C9 W1 C10 -116.5(5)
C14 C9 W1 C10 121.7(6)
C10 C9 W1 C11 39.3(4)
C8 C9 W1 C11 -77.2(4)
C14 C9 W1 C11 161.1(6)
C10 C9 W1 C7 80.9(4)
C8 C9 W1 C7 -35.7(3)
C14 C9 W1 C7 -157.4(6)
C10 C9 W1 C8 116.5(5)
C14 C9 W1 C8 -121.8(6)
C10 C9 W1 P1 173.5(3)
C8 C9 W1 P1 57.0(3)
C14 C9 W1 P1 -64.8(5)
C8 C7 W1 N1 46.7(5)
C11 C7 W1 N1 -69.1(5)
C12 C7 W1 N1 170.2(6)
C8 C7 W1 C1 -134.2(3)
C11 C7 W1 C1 109.9(4)
C12 C7 W1 C1 -10.7(7)
C8 C7 W1 C10 76.7(3)
C11 C7 W1 C10 -39.2(4)
C12 C7 W1 C10 -159.9(7)
C8 C7 W1 C11 115.8(5)
C12 C7 W1 C11 -120.7(8)
C8 C7 W1 C9 35.8(3)
C11 C7 W1 C9 -80.0(4)
C12 C7 W1 C9 159.3(7)
C11 C7 W1 C8 -115.8(5)
C12 C7 W1 C8 123.5(8)
C8 C7 W1 P1 -70.5(3)
C11 C7 W1 P1 173.7(3)
C12 C7 W1 P1 53.0(6)
C9 C8 W1 N1 -36.0(4)
C7 C8 W1 N1 -154.4(3)
C13 C8 W1 N1 84.3(6)
C9 C8 W1 C1 177.8(3)
C7 C8 W1 C1 59.4(4)
C13 C8 W1 C1 -61.9(6)
C9 C8 W1 C10 37.0(3)
C7 C8 W1 C10 -81.3(4)
C13 C8 W1 C10 157.4(6)
C9 C8 W1 C11 80.5(4)
C7 C8 W1 C11 -37.8(4)
C13 C8 W1 C11 -159.1(6)
C7 C8 W1 C9 -118.3(5)
C13 C8 W1 C9 120.3(7)
C9 C8 W1 C7 118.3(5)
C13 C8 W1 C7 -121.3(7)
C9 C8 W1 P1 -128.3(3)
C7 C8 W1 P1 113.4(3)
C13 C8 W1 P1 -8.0(5)
N2 P1 W1 N1 102.40(18)
N4 P1 W1 N1 -14.5(2)
N3 P1 W1 N1 -151.5(2)
N2 P1 W1 C1 -3.64(18)
N4 P1 W1 C1 -120.5(2)
N3 P1 W1 C1 102.5(2)
N2 P1 W1 C10 -157.7(3)
N4 P1 W1 C10 85.4(3)
N3 P1 W1 C10 -51.6(3)
N2 P1 W1 C11 -99.1(3)
N4 P1 W1 C11 144.1(3)
N3 P1 W1 C11 7.0(3)
N2 P1 W1 C9 -164.08(18)
N4 P1 W1 C9 79.1(2)
N3 P1 W1 C9 -58.0(2)
N2 P1 W1 C7 -104.43(18)
N4 P1 W1 C7 138.7(2)
N3 P1 W1 C7 1.7(2)
N2 P1 W1 C8 -136.12(18)
N4 P1 W1 C8 107.0(2)
N3 P1 W1 C8 -30.0(2)
